data_7114966
loop_
_publ_author_name
'Laskoski, Matthew'
'Steffen, Winfried'
'Smith, Mark D.'
'Bunz, Uwe H. F.'

_publ_section_title
;
 Is ferrocene more aromatic than benzene?
;
_journal_issue 8
_journal_name_full 'Chemical Communications'
_journal_page_first 691
_journal_paper_doi 10.1039/b009696m
_journal_year 2001
_chemical_formula_sum 'C35.5 H27 Cl3 Fe O4'
_chemical_formula_weight 679.77
_chemical_name_systematic
; 
? 
;
_space_group_IT_number 2
_symmetry_cell_setting triclinic
_symmetry_space_group_name_Hall '-P 1'
_symmetry_space_group_name_H-M 'P -1'
_atom_sites_solution_hydrogens geom
_atom_sites_solution_primary direct
_atom_sites_solution_secondary difmap
_audit_creation_method SHELXL-97
_cell_angle_alpha 79.1350(10)
_cell_angle_beta 79.5180(10)
_cell_angle_gamma 74.5570(10)
_cell_formula_units_Z 4
_cell_length_a 11.7194(8)
_cell_length_b 16.5664(11)
_cell_length_c 17.0129(12)
_cell_measurement_reflns_used 9589
_cell_measurement_temperature 211(2)
_cell_measurement_theta_max 25.047
_cell_measurement_theta_min 2.335
_cell_volume 3096.3(4)
_computing_cell_refinement 'SAINT+ NT V6.02a (Bruker, 1998)'
_computing_data_collection 'SMART NT V5.619 (Bruker, 2000)'
_computing_data_reduction 'SAINT+ NT V6.02a'
_computing_molecular_graphics 'SHELXTL V5.1 (Sheldrick, 1997)'
_computing_publication_material 'SHELXTL V5.1'
_computing_structure_refinement 'SHELXL-97 (Sheldrick, 1997)'
_computing_structure_solution 'SHELXS-97 (Sheldrick, 1990)'
_diffrn_ambient_temperature 211(2)
_diffrn_measured_fraction_theta_full 0.994
_diffrn_measured_fraction_theta_max 0.994
_diffrn_measurement_device_type 'Bruker SMART APEX CCD diffractometer'
_diffrn_measurement_method 'omega scans'
_diffrn_radiation_monochromator graphite
_diffrn_radiation_source 'fine-focus sealed tube'
_diffrn_radiation_type MoK\a
_diffrn_radiation_wavelength 0.71073
_diffrn_reflns_av_R_equivalents 0.0284
_diffrn_reflns_av_sigmaI/netI 0.0660
_diffrn_reflns_limit_h_max 13
_diffrn_reflns_limit_h_min -13
_diffrn_reflns_limit_k_max 19
_diffrn_reflns_limit_k_min -19
_diffrn_reflns_limit_l_max 20
_diffrn_reflns_limit_l_min -18
_diffrn_reflns_number 21689
_diffrn_reflns_theta_full 25.06
_diffrn_reflns_theta_max 25.05
_diffrn_reflns_theta_min 1.29
_diffrn_standards_decay_% none
_exptl_absorpt_coefficient_mu 0.785
_exptl_absorpt_correction_T_max 0.9422
_exptl_absorpt_correction_T_min 0.8343
_exptl_absorpt_correction_type multi-scan
_exptl_absorpt_process_details '(SADABS, Bruker, 1997)'
_exptl_crystal_colour red
_exptl_crystal_density_diffrn 1.458
_exptl_crystal_density_method 'not measured'
_exptl_crystal_description irregular
_exptl_crystal_F_000 1396
_exptl_crystal_size_max 0.33
_exptl_crystal_size_mid 0.18
_exptl_crystal_size_min 0.08
_refine_diff_density_max 0.810
_refine_diff_density_min -1.546
_refine_diff_density_rms 0.101
_refine_ls_extinction_method none
_refine_ls_goodness_of_fit_ref 1.017
_refine_ls_hydrogen_treatment mixed
_refine_ls_matrix_type full
_refine_ls_number_parameters 792
_refine_ls_number_reflns 10912
_refine_ls_number_restraints 0
_refine_ls_restrained_S_all 1.017
_refine_ls_R_factor_all 0.0821
_refine_ls_R_factor_gt 0.0613
_refine_ls_shift/su_max 0.001
_refine_ls_shift/su_mean 0.000
_refine_ls_structure_factor_coef Fsqd
_refine_ls_weighting_details 'calc w=1/[\s^2^(Fo^2^)+(0.1184P)^2^+0.0000P] where P=(Fo^2^+2Fc^2^)/3'
_refine_ls_weighting_scheme calc
_refine_ls_wR_factor_gt 0.1785
_refine_ls_wR_factor_ref 0.1917
_reflns_number_gt 7881
_reflns_number_total 10912
_reflns_threshold_expression >2sigma(I)
_cod_data_source_file b009696m.txt
_cod_data_source_block fmthlt1s
_cod_original_sg_symbol_H-M P-1
_cod_original_formula_sum 'C35.50 H27 Cl3 Fe O4'
_cod_database_code 7114966

loop_
_symmetry_equiv_pos_as_xyz
'x, y, z'
'-x, -y, -z'

loop_
_atom_site_label
_atom_site_type_symbol
_atom_site_fract_x
_atom_site_fract_y
_atom_site_fract_z
_atom_site_U_iso_or_equiv
_atom_site_adp_type
_atom_site_occupancy
_atom_site_symmetry_multiplicity
_atom_site_calc_flag
_atom_site_refinement_flags
Fe1 Fe 0.59821(5) 0.73680(3) 0.09633(4) 0.01999(18) Uani 1 1 d .
C1 C 0.5584(3) 0.8652(2) 0.0581(3) 0.0204(9) Uani 1 1 d .
C2 C 0.4673(4) 0.8293(2) 0.0445(3) 0.0222(9) Uani 1 1 d .
H2 H 0.4435 0.8317 -0.0060 0.027 Uiso 1 1 calc R
C3 C 0.4182(4) 0.7893(2) 0.1198(3) 0.0239(10) Uani 1 1 d .
H3 H 0.3564 0.7610 0.1277 0.029 Uiso 1 1 calc R
C4 C 0.4780(4) 0.7994(2) 0.1803(3) 0.0242(10) Uani 1 1 d .
H4 H 0.4632 0.7784 0.2355 0.029 Uiso 1 1 calc R
C5 C 0.5657(4) 0.8470(2) 0.1440(3) 0.0211(9) Uani 1 1 d .
C6 C 0.6383(4) 0.8727(2) 0.1885(3) 0.0230(9) Uani 1 1 d .
C7 C 0.6910(4) 0.8957(3) 0.2317(3) 0.0246(10) Uani 1 1 d .
C8 C 0.7489(4) 0.9244(3) 0.2844(3) 0.0232(9) Uani 1 1 d .
C9 C 0.8210(4) 0.9826(3) 0.2548(3) 0.0243(9) Uani 1 1 d .
C10 C 0.8681(4) 1.0142(3) 0.3092(3) 0.0302(11) Uani 1 1 d .
H10 H 0.9143 1.0540 0.2893 0.036 Uiso 1 1 calc R
C11 C 0.8485(4) 0.9883(3) 0.3911(3) 0.0322(11) Uani 1 1 d .
C12 C 0.7826(4) 0.9261(3) 0.4206(3) 0.0319(11) Uani 1 1 d .
C13 C 0.7329(4) 0.8964(3) 0.3679(3) 0.0271(10) Uani 1 1 d .
H13 H 0.6870 0.8564 0.3883 0.033 Uiso 1 1 calc R
C14 C 0.7103(5) 0.8365(3) 0.5333(3) 0.0429(13) Uani 1 1 d .
H14A H 0.6263 0.8608 0.5289 0.064 Uiso 1 1 calc R
H14B H 0.7200 0.8165 0.5896 0.064 Uiso 1 1 calc R
H14C H 0.7398 0.7896 0.5026 0.064 Uiso 1 1 calc R
C15 C 0.9591(6) 1.0793(4) 0.4170(4) 0.0566(17) Uani 1 1 d .
H15A H 1.0313 1.0541 0.3836 0.085 Uiso 1 1 calc R
H15B H 0.9801 1.0979 0.4621 0.085 Uiso 1 1 calc R
H15C H 0.9128 1.1275 0.3850 0.085 Uiso 1 1 calc R
C16 C 0.8410(4) 1.0090(3) 0.1703(3) 0.0238(10) Uani 1 1 d .
C17 C 0.8487(4) 1.0258(2) 0.0979(3) 0.0223(9) Uani 1 1 d .
C18 C 0.8449(4) 1.0395(2) 0.0171(3) 0.0237(10) Uani 1 1 d .
C19 C 0.8331(4) 1.0452(2) -0.0529(3) 0.0232(10) Uani 1 1 d .
C20 C 0.8026(4) 1.0450(2) -0.1301(3) 0.0220(9) Uani 1 1 d .
C21 C 0.8494(4) 1.0908(2) -0.2005(3) 0.0226(9) Uani 1 1 d .
H21 H 0.9053 1.1213 -0.1978 0.027 Uiso 1 1 calc R
C22 C 0.8151(4) 1.0917(3) -0.2734(3) 0.0263(10) Uani 1 1 d .
C23 C 0.7317(4) 1.0454(3) -0.2783(3) 0.0252(10) Uani 1 1 d .
C24 C 0.6858(4) 0.9991(3) -0.2094(3) 0.0244(10) Uani 1 1 d .
H24 H 0.6315 0.9677 -0.2130 0.029 Uiso 1 1 calc R
C25 C 0.7190(4) 0.9984(2) -0.1341(3) 0.0228(9) Uani 1 1 d .
C26 C 0.6120(4) 1.0094(3) -0.3581(3) 0.0364(12) Uani 1 1 d .
H26A H 0.6355 0.9500 -0.3356 0.055 Uiso 1 1 calc R
H26B H 0.6016 1.0143 -0.4142 0.055 Uiso 1 1 calc R
H26C H 0.5373 1.0359 -0.3278 0.055 Uiso 1 1 calc R
C27 C 0.9214(5) 1.1954(3) -0.3400(3) 0.0376(12) Uani 1 1 d .
H27A H 0.8732 1.2370 -0.3065 0.056 Uiso 1 1 calc R
H27B H 0.9432 1.2238 -0.3938 0.056 Uiso 1 1 calc R
H27C H 0.9932 1.1655 -0.3164 0.056 Uiso 1 1 calc R
C28 C 0.6679(4) 0.9517(2) -0.0631(3) 0.0222(9) Uani 1 1 d .
C29 C 0.6239(4) 0.9120(2) -0.0047(3) 0.0210(9) Uani 1 1 d .
C30 C 0.7606(4) 0.6822(3) 0.0373(3) 0.0243(9) Uani 1 1 d .
H30 H 0.8107 0.7111 -0.0004 0.029 Uiso 1 1 calc R
C31 C 0.6693(4) 0.6494(3) 0.0196(3) 0.0298(11) Uani 1 1 d .
H31 H 0.6491 0.6523 -0.0320 0.036 Uiso 1 1 calc R
C32 C 0.6144(4) 0.6117(2) 0.0930(3) 0.0320(12) Uani 1 1 d .
H32 H 0.5507 0.5855 0.0991 0.038 Uiso 1 1 calc R
C33 C 0.6725(4) 0.6205(3) 0.1560(3) 0.0317(11) Uani 1 1 d .
H33 H 0.6541 0.6009 0.2113 0.038 Uiso 1 1 calc R
C34 C 0.7627(4) 0.6637(3) 0.1214(3) 0.0265(10) Uani 1 1 d .
H34 H 0.8149 0.6777 0.1496 0.032 Uiso 1 1 calc R
O1 O 0.7757(3) 0.8991(2) 0.50213(19) 0.0382(8) Uani 1 1 d .
O2 O 0.8889(3) 1.0173(2) 0.4474(2) 0.0441(9) Uani 1 1 d .
O3 O 0.7028(3) 1.0506(2) -0.35302(19) 0.0331(8) Uani 1 1 d .
O4 O 0.8539(3) 1.13608(19) -0.34488(18) 0.0332(8) Uani 1 1 d .
Fe2 Fe 0.56843(5) 0.24959(3) 0.17647(4) 0.02200(18) Uani 1 1 d .
C40 C 0.6503(4) 0.3437(3) 0.1793(3) 0.0224(9) Uani 1 1 d .
C41 C 0.7364(4) 0.2696(3) 0.1581(3) 0.0255(10) Uani 1 1 d .
H41 H 0.7993 0.2385 0.1870 0.031 Uiso 1 1 calc R
C42 C 0.7118(4) 0.2508(3) 0.0868(3) 0.0250(10) Uani 1 1 d .
H42 H 0.7562 0.2056 0.0594 0.030 Uiso 1 1 calc R
C43 C 0.6090(4) 0.3111(2) 0.0630(3) 0.0237(9) Uani 1 1 d .
H43 H 0.5731 0.3126 0.0174 0.028 Uiso 1 1 calc R
C44 C 0.5692(4) 0.3693(2) 0.1200(3) 0.0212(9) Uani 1 1 d .
C45 C 0.4638(4) 0.4381(2) 0.1179(3) 0.0221(9) Uani 1 1 d .
C46 C 0.3756(4) 0.4920(3) 0.1111(3) 0.0240(10) Uani 1 1 d .
C47 C 0.2697(4) 0.5575(2) 0.0965(3) 0.0226(9) Uani 1 1 d .
C48 C 0.2274(4) 0.6228(2) 0.1438(3) 0.0231(9) Uani 1 1 d .
C49 C 0.1292(4) 0.6892(2) 0.1225(3) 0.0223(9) Uani 1 1 d .
H49 H 0.1009 0.7339 0.1532 0.027 Uiso 1 1 calc R
C50 C 0.0748(3) 0.6893(2) 0.0576(3) 0.0209(9) Uani 1 1 d .
C51 C 0.1136(4) 0.6209(3) 0.0133(3) 0.0224(9) Uani 1 1 d .
C52 C 0.2115(4) 0.5569(3) 0.0324(3) 0.0241(10) Uani 1 1 d .
H52 H 0.2393 0.5123 0.0016 0.029 Uiso 1 1 calc R
C53 C 0.0884(4) 0.5562(3) -0.0942(3) 0.0352(11) Uani 1 1 d .
H53A H 0.1687 0.5544 -0.1223 0.053 Uiso 1 1 calc R
H53B H 0.0340 0.5644 -0.1333 0.053 Uiso 1 1 calc R
H53C H 0.0876 0.5033 -0.0585 0.053 Uiso 1 1 calc R
C54 C -0.0633(4) 0.8214(3) 0.0750(3) 0.0277(10) Uani 1 1 d .
H54A H -0.0891 0.8004 0.1308 0.042 Uiso 1 1 calc R
H54B H -0.1307 0.8599 0.0516 0.042 Uiso 1 1 calc R
H54C H -0.0013 0.8509 0.0728 0.042 Uiso 1 1 calc R
C55 C 0.2855(4) 0.6199(2) 0.2110(3) 0.0237(10) Uani 1 1 d .
C56 C 0.3451(4) 0.6077(3) 0.2650(3) 0.0247(10) Uani 1 1 d .
C57 C 0.4251(4) 0.5861(3) 0.3191(3) 0.0262(10) Uani 1 1 d .
C58 C 0.5038(4) 0.5589(3) 0.3617(3) 0.0279(10) Uani 1 1 d .
C59 C 0.6062(4) 0.5179(3) 0.3998(3) 0.0254(10) Uani 1 1 d .
C60 C 0.6331(4) 0.5445(3) 0.4665(3) 0.0276(10) Uani 1 1 d .
H60 H 0.5796 0.5905 0.4887 0.033 Uiso 1 1 calc R
C61 C 0.7350(4) 0.5054(3) 0.4997(3) 0.0272(10) Uani 1 1 d .
C62 C 0.8164(4) 0.4367(3) 0.4667(3) 0.0301(10) Uani 1 1 d .
C63 C 0.7907(4) 0.4090(3) 0.4024(3) 0.0306(11) Uani 1 1 d .
H63 H 0.8448 0.3628 0.3809 0.037 Uiso 1 1 calc R
C64 C 0.6858(4) 0.4479(3) 0.3678(3) 0.0274(10) Uani 1 1 d .
C65 C 0.6872(4) 0.5950(3) 0.6020(3) 0.0380(12) Uani 1 1 d .
H65A H 0.6755 0.6464 0.5631 0.057 Uiso 1 1 calc R
H65B H 0.7201 0.6039 0.6471 0.057 Uiso 1 1 calc R
H65C H 0.6112 0.5803 0.6214 0.057 Uiso 1 1 calc R
C66 C 1.0095(4) 0.3415(3) 0.4632(3) 0.0404(12) Uani 1 1 d .
H66A H 0.9821 0.2904 0.4668 0.061 Uiso 1 1 calc R
H66B H 1.0803 0.3283 0.4896 0.061 Uiso 1 1 calc R
H66C H 1.0285 0.3641 0.4069 0.061 Uiso 1 1 calc R
C67 C 0.6634(4) 0.4155(3) 0.3012(3) 0.0275(10) Uani 1 1 d .
C68 C 0.6513(4) 0.3841(3) 0.2464(3) 0.0258(10) Uani 1 1 d .
C69 C 0.4736(4) 0.2274(3) 0.2874(3) 0.0360(12) Uani 1 1 d .
H69 H 0.4687 0.2553 0.3316 0.043 Uiso 1 1 calc R
C70 C 0.5604(4) 0.1523(3) 0.2691(3) 0.0341(11) Uani 1 1 d .
H70 H 0.6226 0.1223 0.2990 0.041 Uiso 1 1 calc R
C71 C 0.5363(4) 0.1311(3) 0.1980(3) 0.0320(11) Uani 1 1 d .
H71 H 0.5796 0.0846 0.1721 0.038 Uiso 1 1 calc R
C72 C 0.4342(4) 0.1933(3) 0.1728(3) 0.0324(11) Uani 1 1 d .
H72 H 0.3982 0.1946 0.1274 0.039 Uiso 1 1 calc R
C73 C 0.3962(4) 0.2527(3) 0.2279(3) 0.0310(11) Uani 1 1 d .
H73 H 0.3312 0.3003 0.2253 0.037 Uiso 1 1 calc R
O5 O 0.0517(3) 0.62444(18) -0.04812(19) 0.0287(7) Uani 1 1 d .
O6 O -0.0171(2) 0.75165(17) 0.03034(18) 0.0260(7) Uani 1 1 d .
O7 O 0.9168(3) 0.4033(2) 0.5023(2) 0.0378(8) Uani 1 1 d .
O8 O 0.7684(3) 0.5275(2) 0.5641(2) 0.0344(8) Uani 1 1 d .
C80 C 0.6419(6) 0.2329(5) 0.5385(4) 0.075(2) Uani 1 1 d .
H80A H 0.6629 0.2856 0.5413 0.090 Uiso 1 1 calc R
H80B H 0.7015 0.1858 0.5628 0.090 Uiso 1 1 calc R
Cl1 Cl 0.6475(2) 0.22355(17) 0.43847(14) 0.1101(8) Uani 1 1 d .
Cl2 Cl 0.50023(17) 0.23294(11) 0.59470(12) 0.0731(5) Uani 1 1 d .
C81 C 1.0058(6) 0.5738(4) 0.3380(4) 0.0553(16) Uani 1 1 d .
H81A H 1.0826 0.5886 0.3332 0.066 Uiso 1 1 calc R
H81B H 0.9909 0.5420 0.3921 0.066 Uiso 1 1 calc R
Cl3 Cl 0.89082(16) 0.66794(11) 0.32682(11) 0.0718(5) Uani 1 1 d .
Cl4 Cl 1.01387(18) 0.50998(11) 0.26566(10) 0.0695(5) Uani 1 1 d .
C82 C 0.9073(5) 0.7832(4) 0.8250(4) 0.0593(16) Uani 1 1 d .
H82A H 0.8207 0.8067 0.8345 0.071 Uiso 1 1 calc R
H82B H 0.9275 0.7364 0.8688 0.071 Uiso 1 1 calc R
Cl5 Cl 0.9732(2) 0.85548(14) 0.8306(2) 0.1188(9) Uani 1 1 d .
Cl6 Cl 0.9410(3) 0.7437(2) 0.73671(19) 0.1445(11) Uani 1 1 d .

loop_
_atom_site_aniso_label
_atom_site_aniso_U_11
_atom_site_aniso_U_22
_atom_site_aniso_U_33
_atom_site_aniso_U_23
_atom_site_aniso_U_13
_atom_site_aniso_U_12
Fe1 0.0202(3) 0.0147(3) 0.0253(4) -0.0048(2) 0.0000(3) -0.0056(2)
C1 0.018(2) 0.0134(19) 0.027(2) -0.0061(17) 0.0016(18) -0.0001(16)
C2 0.020(2) 0.019(2) 0.028(2) -0.0078(18) -0.0001(19) -0.0046(17)
C3 0.021(2) 0.017(2) 0.034(3) -0.0057(18) -0.001(2) -0.0042(17)
C4 0.025(2) 0.017(2) 0.028(3) -0.0045(18) 0.004(2) -0.0044(17)
C5 0.021(2) 0.0140(19) 0.026(2) -0.0071(17) 0.0013(19) -0.0003(16)
C6 0.023(2) 0.018(2) 0.024(2) -0.0043(18) 0.0061(19) -0.0046(17)
C7 0.025(2) 0.021(2) 0.026(2) -0.0061(19) 0.001(2) -0.0044(18)
C8 0.019(2) 0.025(2) 0.024(2) -0.0087(18) 0.0005(19) -0.0012(17)
C9 0.025(2) 0.021(2) 0.026(2) -0.0050(18) -0.003(2) -0.0038(18)
C10 0.032(2) 0.028(2) 0.034(3) -0.003(2) -0.011(2) -0.010(2)
C11 0.040(3) 0.031(3) 0.029(3) -0.007(2) -0.007(2) -0.010(2)
C12 0.034(3) 0.031(2) 0.028(3) -0.005(2) -0.001(2) -0.006(2)
C13 0.029(2) 0.025(2) 0.027(3) -0.0062(19) 0.000(2) -0.0064(19)
C14 0.061(3) 0.039(3) 0.027(3) -0.002(2) 0.003(3) -0.016(3)
C15 0.083(4) 0.054(4) 0.052(4) 0.001(3) -0.037(3) -0.037(3)
C16 0.022(2) 0.019(2) 0.032(3) -0.0076(19) -0.003(2) -0.0056(17)
C17 0.022(2) 0.016(2) 0.029(3) -0.0046(18) -0.003(2) -0.0040(17)
C18 0.021(2) 0.016(2) 0.035(3) -0.0033(19) -0.002(2) -0.0057(17)
C19 0.022(2) 0.014(2) 0.033(3) -0.0034(18) 0.000(2) -0.0052(17)
C20 0.023(2) 0.016(2) 0.025(2) -0.0031(18) -0.0002(19) -0.0040(17)
C21 0.023(2) 0.019(2) 0.025(2) -0.0018(18) -0.0017(19) -0.0062(17)
C22 0.025(2) 0.021(2) 0.029(3) -0.0015(19) 0.003(2) -0.0051(18)
C23 0.028(2) 0.025(2) 0.022(2) -0.0059(19) -0.002(2) -0.0037(18)
C24 0.025(2) 0.019(2) 0.030(3) -0.0071(19) -0.002(2) -0.0043(18)
C25 0.022(2) 0.016(2) 0.028(2) -0.0020(18) -0.0010(19) -0.0024(17)
C26 0.040(3) 0.043(3) 0.031(3) -0.010(2) -0.005(2) -0.016(2)
C27 0.050(3) 0.037(3) 0.028(3) 0.007(2) 0.000(2) -0.026(2)
C28 0.020(2) 0.016(2) 0.031(3) -0.0064(19) -0.003(2) -0.0037(17)
C29 0.020(2) 0.016(2) 0.027(2) -0.0060(18) -0.0048(19) -0.0022(17)
C30 0.021(2) 0.021(2) 0.030(3) -0.0087(19) -0.0001(19) -0.0012(17)
C31 0.025(2) 0.025(2) 0.041(3) -0.018(2) -0.005(2) 0.0020(19)
C32 0.023(2) 0.011(2) 0.061(3) -0.010(2) 0.002(2) -0.0044(17)
C33 0.034(3) 0.015(2) 0.038(3) 0.001(2) 0.002(2) 0.0011(19)
C34 0.024(2) 0.021(2) 0.032(3) -0.0064(19) -0.006(2) 0.0013(18)
O1 0.053(2) 0.046(2) 0.0205(18) -0.0031(15) -0.0031(16) -0.0219(17)
O2 0.063(2) 0.048(2) 0.033(2) 0.0001(17) -0.0220(19) -0.0290(19)
O3 0.0389(18) 0.0407(19) 0.0246(18) -0.0051(15) -0.0060(15) -0.0168(15)
O4 0.0410(19) 0.0369(18) 0.0229(17) 0.0058(14) -0.0036(15) -0.0194(15)
Fe2 0.0210(3) 0.0164(3) 0.0277(4) -0.0045(3) -0.0002(3) -0.0042(2)
C40 0.023(2) 0.022(2) 0.023(2) -0.0009(18) -0.0044(19) -0.0070(17)
C41 0.017(2) 0.025(2) 0.033(3) -0.0011(19) -0.0011(19) -0.0063(17)
C42 0.018(2) 0.019(2) 0.034(3) -0.0060(19) 0.003(2) -0.0025(17)
C43 0.025(2) 0.021(2) 0.027(2) -0.0076(18) -0.0002(19) -0.0078(18)
C44 0.021(2) 0.019(2) 0.025(2) -0.0041(18) -0.0023(19) -0.0071(17)
C45 0.023(2) 0.018(2) 0.027(3) -0.0055(18) -0.0033(19) -0.0082(19)
C46 0.026(2) 0.020(2) 0.028(3) -0.0060(19) -0.003(2) -0.007(2)
C47 0.022(2) 0.016(2) 0.030(3) -0.0042(18) -0.0027(19) -0.0049(17)
C48 0.024(2) 0.020(2) 0.027(2) -0.0030(18) -0.0033(19) -0.0096(18)
C49 0.019(2) 0.016(2) 0.029(3) -0.0049(18) 0.0016(19) -0.0022(17)
C50 0.0137(19) 0.019(2) 0.030(3) -0.0049(18) -0.0021(18) -0.0043(16)
C51 0.019(2) 0.024(2) 0.025(2) -0.0038(18) -0.0038(19) -0.0063(17)
C52 0.026(2) 0.020(2) 0.027(2) -0.0085(18) -0.001(2) -0.0047(18)
C53 0.040(3) 0.033(3) 0.036(3) -0.014(2) -0.015(2) -0.003(2)
C54 0.022(2) 0.018(2) 0.043(3) -0.009(2) -0.007(2) 0.0004(17)
C55 0.026(2) 0.015(2) 0.029(3) -0.0027(18) -0.002(2) -0.0039(17)
C56 0.027(2) 0.018(2) 0.028(3) -0.0024(18) -0.003(2) -0.0052(18)
C57 0.031(2) 0.023(2) 0.026(3) -0.0072(19) -0.002(2) -0.0075(19)
C58 0.033(3) 0.029(2) 0.023(2) -0.007(2) 0.000(2) -0.011(2)
C59 0.028(2) 0.027(2) 0.023(2) -0.0033(19) -0.003(2) -0.0101(19)
C60 0.030(2) 0.028(2) 0.026(3) -0.0040(19) 0.000(2) -0.0105(19)
C61 0.032(2) 0.033(2) 0.020(2) -0.0061(19) -0.004(2) -0.012(2)
C62 0.028(2) 0.036(3) 0.027(3) -0.005(2) -0.007(2) -0.007(2)
C63 0.031(2) 0.030(2) 0.029(3) -0.007(2) -0.001(2) -0.004(2)
C64 0.030(2) 0.030(2) 0.024(2) -0.0007(19) -0.005(2) -0.012(2)
C65 0.044(3) 0.040(3) 0.038(3) -0.016(2) -0.010(2) -0.014(2)
C66 0.032(3) 0.048(3) 0.035(3) -0.008(2) -0.007(2) 0.003(2)
C67 0.028(2) 0.029(2) 0.025(3) -0.002(2) -0.001(2) -0.0081(19)
C68 0.026(2) 0.024(2) 0.028(3) -0.0014(19) -0.003(2) -0.0091(18)
C69 0.041(3) 0.034(3) 0.031(3) -0.005(2) 0.009(2) -0.016(2)
C70 0.034(3) 0.023(2) 0.040(3) 0.004(2) 0.000(2) -0.008(2)
C71 0.035(3) 0.020(2) 0.042(3) -0.006(2) 0.003(2) -0.012(2)
C72 0.027(2) 0.030(2) 0.041(3) -0.007(2) 0.003(2) -0.013(2)
C73 0.019(2) 0.030(2) 0.042(3) -0.004(2) 0.005(2) -0.0088(19)
O5 0.0301(16) 0.0234(16) 0.0347(19) -0.0110(14) -0.0110(15) -0.0011(13)
O6 0.0246(16) 0.0187(15) 0.0349(19) -0.0069(13) -0.0094(14) 0.0002(12)
O7 0.0309(18) 0.048(2) 0.034(2) -0.0132(16) -0.0117(16) 0.0010(15)
O8 0.0335(18) 0.0391(19) 0.0344(19) -0.0143(15) -0.0120(16) -0.0039(15)
C80 0.076(5) 0.081(5) 0.074(5) 0.019(4) -0.033(4) -0.036(4)
Cl1 0.1212(19) 0.144(2) 0.0680(14) -0.0078(14) -0.0257(14) -0.0347(17)
Cl2 0.0835(12) 0.0573(10) 0.0829(13) 0.0048(9) -0.0212(10) -0.0284(9)
C81 0.068(4) 0.065(4) 0.044(4) -0.014(3) -0.014(3) -0.027(3)
Cl3 0.0720(11) 0.0719(11) 0.0698(12) -0.0081(9) -0.0214(10) -0.0081(9)
Cl4 0.1078(14) 0.0680(10) 0.0474(9) -0.0125(8) -0.0058(9) -0.0469(10)
C82 0.048(3) 0.054(4) 0.072(5) -0.015(3) -0.009(3) -0.003(3)
Cl5 0.0718(13) 0.0748(14) 0.195(3) -0.0024(16) -0.0088(16) -0.0117(11)
Cl6 0.152(3) 0.165(3) 0.128(2) -0.040(2) 0.009(2) -0.065(2)

loop_
_atom_type_symbol
_atom_type_description
_atom_type_scat_dispersion_real
_atom_type_scat_dispersion_imag
_atom_type_scat_source
C C 0.0033 0.0016 'International Tables Vol C Tables 4.2.6.8 and 6.1.1.4'
H H 0.0000 0.0000 'International Tables Vol C Tables 4.2.6.8 and 6.1.1.4'
Cl Cl 0.1484 0.1585 'International Tables Vol C Tables 4.2.6.8 and 6.1.1.4'
Fe Fe 0.3463 0.8444 'International Tables Vol C Tables 4.2.6.8 and 6.1.1.4'
O O 0.0106 0.0060 'International Tables Vol C Tables 4.2.6.8 and 6.1.1.4'

loop_
_geom_angle_atom_site_label_1
_geom_angle_atom_site_label_2
_geom_angle_atom_site_label_3
_geom_angle
C4 Fe1 C32 121.48(18)
C4 Fe1 C31 158.15(17)
C32 Fe1 C31 40.46(19)
C4 Fe1 C30 158.61(17)
C32 Fe1 C30 68.28(17)
C31 Fe1 C30 40.70(16)
C4 Fe1 C33 106.21(18)
C32 Fe1 C33 40.58(19)
C31 Fe1 C33 67.9(2)
C30 Fe1 C33 67.86(18)
C4 Fe1 C5 41.31(15)
C32 Fe1 C5 158.77(19)
C31 Fe1 C5 159.48(18)
C30 Fe1 C5 123.35(16)
C33 Fe1 C5 123.11(18)
C4 Fe1 C3 40.09(17)
C32 Fe1 C3 105.90(16)
C31 Fe1 C3 123.20(17)
C30 Fe1 C3 160.82(18)
C33 Fe1 C3 120.41(18)
C5 Fe1 C3 68.65(16)
C4 Fe1 C2 68.09(18)
C32 Fe1 C2 121.36(18)
C31 Fe1 C2 108.36(18)
C30 Fe1 C2 125.55(18)
C33 Fe1 C2 156.42(17)
C5 Fe1 C2 68.67(16)
C3 Fe1 C2 40.60(17)
C4 Fe1 C34 122.11(18)
C32 Fe1 C34 68.08(17)
C31 Fe1 C34 67.92(18)
C30 Fe1 C34 40.21(17)
C33 Fe1 C34 40.28(17)
C5 Fe1 C34 108.25(17)
C3 Fe1 C34 156.41(18)
C2 Fe1 C34 162.00(17)
C4 Fe1 C1 69.03(16)
C32 Fe1 C1 157.70(19)
C31 Fe1 C1 123.26(18)
C30 Fe1 C1 109.48(16)
C33 Fe1 C1 160.97(18)
C5 Fe1 C1 41.29(16)
C3 Fe1 C1 68.56(16)
C2 Fe1 C1 40.55(15)
C34 Fe1 C1 125.52(16)
C2 C1 C29 123.2(4)
C2 C1 C5 107.4(4)
C29 C1 C5 129.4(4)
C2 C1 Fe1 69.6(2)
C29 C1 Fe1 127.8(3)
C5 C1 Fe1 69.2(2)
C1 C2 C3 108.7(4)
C1 C2 Fe1 69.8(2)
C3 C2 Fe1 69.7(2)
C4 C3 C2 108.2(4)
C4 C3 Fe1 69.3(2)
C2 C3 Fe1 69.7(2)
C3 C4 C5 108.9(4)
C3 C4 Fe1 70.6(2)
C5 C4 Fe1 69.9(2)
C6 C5 C4 124.0(4)
C6 C5 C1 129.3(4)
C4 C5 C1 106.7(4)
C6 C5 Fe1 129.0(3)
C4 C5 Fe1 68.8(2)
C1 C5 Fe1 69.5(2)
C7 C6 C5 174.0(4)
C6 C7 C8 177.8(4)
C13 C8 C9 118.2(4)
C13 C8 C7 120.2(4)
C9 C8 C7 121.5(4)
C10 C9 C8 119.5(4)
C10 C9 C16 121.9(4)
C8 C9 C16 118.6(4)
C11 C10 C9 121.7(4)
O2 C11 C10 125.0(4)
O2 C11 C12 116.1(4)
C10 C11 C12 119.0(4)
O1 C12 C13 125.1(4)
O1 C12 C11 115.0(4)
C13 C12 C11 119.8(4)
C12 C13 C8 121.6(4)
C17 C16 C9 172.2(4)
C16 C17 C18 172.1(4)
C19 C18 C17 172.5(4)
C18 C19 C20 170.1(4)
C21 C20 C25 119.8(4)
C21 C20 C19 122.3(4)
C25 C20 C19 117.9(4)
C22 C21 C20 120.8(4)
O4 C22 C21 125.0(4)
O4 C22 C23 115.0(4)
C21 C22 C23 120.0(4)
O3 C23 C24 124.7(4)
O3 C23 C22 115.6(4)
C24 C23 C22 119.7(4)
C23 C24 C25 121.0(4)
C24 C25 C20 118.7(4)
C24 C25 C28 120.0(4)
C20 C25 C28 121.3(4)
C29 C28 C25 178.6(4)
C28 C29 C1 171.8(4)
C34 C30 C31 107.9(4)
C34 C30 Fe1 70.3(2)
C31 C30 Fe1 69.6(2)
C32 C31 C30 108.1(4)
C32 C31 Fe1 69.7(2)
C30 C31 Fe1 69.7(2)
C31 C32 C33 107.7(4)
C31 C32 Fe1 69.8(2)
C33 C32 Fe1 70.0(2)
C34 C33 C32 108.2(4)
C34 C33 Fe1 70.2(2)
C32 C33 Fe1 69.4(2)
C30 C34 C33 108.1(4)
C30 C34 Fe1 69.5(2)
C33 C34 Fe1 69.6(3)
C12 O1 C14 116.2(4)
C11 O2 C15 116.0(4)
C23 O3 C26 116.3(4)
C22 O4 C27 116.4(3)
C69 Fe2 C44 121.68(18)
C69 Fe2 C70 41.04(19)
C44 Fe2 C70 158.57(18)
C69 Fe2 C73 40.6(2)
C44 Fe2 C73 106.09(17)
C70 Fe2 C73 68.77(19)
C69 Fe2 C41 123.9(2)
C44 Fe2 C41 68.94(17)
C70 Fe2 C41 108.23(19)
C73 Fe2 C41 159.58(18)
C69 Fe2 C43 157.90(19)
C44 Fe2 C43 40.95(16)
C70 Fe2 C43 159.42(17)
C73 Fe2 C43 121.91(19)
C41 Fe2 C43 68.11(18)
C69 Fe2 C72 68.1(2)
C44 Fe2 C72 122.14(18)
C70 Fe2 C72 68.3(2)
C73 Fe2 C72 40.52(18)
C41 Fe2 C72 158.85(18)
C43 Fe2 C72 107.39(19)
C69 Fe2 C40 107.26(18)
C44 Fe2 C40 41.30(16)
C70 Fe2 C40 122.67(19)
C73 Fe2 C40 122.56(17)
C41 Fe2 C40 40.79(16)
C43 Fe2 C40 68.71(16)
C72 Fe2 C40 158.85(18)
C69 Fe2 C71 68.54(19)
C44 Fe2 C71 158.90(19)
C70 Fe2 C71 40.50(19)
C73 Fe2 C71 68.75(18)
C41 Fe2 C71 122.95(18)
C43 Fe2 C71 123.14(18)
C72 Fe2 C71 40.84(19)
C40 Fe2 C71 158.67(19)
C69 Fe2 C42 160.2(2)
C44 Fe2 C42 68.43(16)
C70 Fe2 C42 123.93(18)
C73 Fe2 C42 158.30(19)
C41 Fe2 C42 40.04(17)
C43 Fe2 C42 40.34(17)
C72 Fe2 C42 123.28(18)
C40 Fe2 C42 68.05(16)
C71 Fe2 C42 108.39(17)
C41 C40 C68 124.2(4)
C41 C40 C44 107.3(4)
C68 C40 C44 128.5(4)
C41 C40 Fe2 69.4(2)
C68 C40 Fe2 128.5(3)
C44 C40 Fe2 68.9(2)
C42 C41 C40 108.6(4)
C42 C41 Fe2 70.5(2)
C40 C41 Fe2 69.8(2)
C41 C42 C43 108.7(4)
C41 C42 Fe2 69.5(2)
C43 C42 Fe2 69.4(2)
C42 C43 C44 108.2(4)
C42 C43 Fe2 70.3(3)
C44 C43 Fe2 69.3(2)
C43 C44 C40 107.3(4)
C43 C44 C45 124.6(4)
C40 C44 C45 128.1(4)
C43 C44 Fe2 69.8(2)
C40 C44 Fe2 69.8(2)
C45 C44 Fe2 123.7(3)
C46 C45 C44 174.7(4)
C45 C46 C47 175.8(5)
C52 C47 C48 119.9(4)
C52 C47 C46 118.9(4)
C48 C47 C46 121.2(4)
C47 C48 C49 118.8(4)
C47 C48 C55 118.7(4)
C49 C48 C55 122.5(4)
C50 C49 C48 120.8(4)
O6 C50 C49 125.4(4)
O6 C50 C51 114.7(4)
C49 C50 C51 119.9(4)
O5 C51 C52 124.4(4)
O5 C51 C50 116.2(4)
C52 C51 C50 119.4(4)
C51 C52 C47 121.0(4)
C56 C55 C48 171.3(4)
C55 C56 C57 171.3(5)
C58 C57 C56 171.9(4)
C57 C58 C59 169.3(5)
C60 C59 C64 118.8(4)
C60 C59 C58 123.3(4)
C64 C59 C58 117.9(4)
C61 C60 C59 121.6(4)
C60 C61 O8 125.4(4)
C60 C61 C62 119.8(4)
O8 C61 C62 114.8(4)
O7 C62 C63 125.0(4)
O7 C62 C61 115.7(4)
C63 C62 C61 119.3(4)
C62 C63 C64 121.7(4)
C63 C64 C59 118.6(4)
C63 C64 C67 119.1(4)
C59 C64 C67 122.3(4)
C68 C67 C64 175.6(5)
C67 C68 C40 173.9(5)
C73 C69 C70 108.5(4)
C73 C69 Fe2 70.0(3)
C70 C69 Fe2 69.8(3)
C71 C70 C69 107.9(4)
C71 C70 Fe2 70.1(3)
C69 C70 Fe2 69.2(3)
C70 C71 C72 107.4(4)
C70 C71 Fe2 69.4(2)
C72 C71 Fe2 69.4(2)
C73 C72 C71 108.6(4)
C73 C72 Fe2 69.5(2)
C71 C72 Fe2 69.7(2)
C69 C73 C72 107.6(4)
C69 C73 Fe2 69.3(3)
C72 C73 Fe2 70.0(2)
C51 O5 C53 117.7(3)
C50 O6 C54 117.1(3)
C62 O7 C66 117.1(4)
C61 O8 C65 117.3(4)
Cl1 C80 Cl2 112.6(4)
Cl4 C81 Cl3 111.8(3)
Cl5 C82 Cl6 115.8(4)

loop_
_geom_bond_atom_site_label_1
_geom_bond_atom_site_label_2
_geom_bond_distance
Fe1 C4 2.037(4)
Fe1 C32 2.041(4)
Fe1 C31 2.042(4)
Fe1 C30 2.044(4)
Fe1 C33 2.048(4)
Fe1 C5 2.052(4)
Fe1 C3 2.052(4)
Fe1 C2 2.053(4)
Fe1 C34 2.055(4)
Fe1 C1 2.056(4)
C1 C2 1.424(5)
C1 C29 1.427(6)
C1 C5 1.448(6)
C2 C3 1.424(6)
C3 C4 1.402(6)
C4 C5 1.442(6)
C5 C6 1.424(6)
C6 C7 1.210(6)
C7 C8 1.428(6)
C8 C13 1.403(6)
C8 C9 1.412(6)
C9 C10 1.400(6)
C9 C16 1.417(6)
C10 C11 1.374(6)
C11 O2 1.353(5)
C11 C12 1.414(6)
C12 O1 1.369(6)
C12 C13 1.378(6)
C14 O1 1.418(6)
C15 O2 1.447(6)
C16 C17 1.202(6)
C17 C18 1.357(6)
C18 C19 1.207(6)
C19 C20 1.425(6)
C20 C21 1.396(6)
C20 C25 1.417(5)
C21 C22 1.368(6)
C22 O4 1.366(5)
C22 C23 1.416(6)
C23 O3 1.355(5)
C23 C24 1.378(6)
C24 C25 1.402(6)
C25 C28 1.430(6)
C26 O3 1.432(5)
C27 O4 1.438(5)
C28 C29 1.198(6)
C30 C34 1.409(6)
C30 C31 1.421(6)
C31 C32 1.412(7)
C32 C33 1.418(7)
C33 C34 1.413(6)
Fe2 C69 2.031(5)
Fe2 C44 2.036(4)
Fe2 C70 2.040(5)
Fe2 C73 2.040(4)
Fe2 C41 2.042(4)
Fe2 C43 2.043(4)
Fe2 C72 2.046(4)
Fe2 C40 2.048(4)
Fe2 C71 2.050(4)
Fe2 C42 2.055(4)
C40 C41 1.425(6)
C40 C68 1.432(6)
C40 C44 1.440(6)
C41 C42 1.403(6)
C42 C43 1.413(6)
C43 C44 1.427(5)
C44 C45 1.441(6)
C45 C46 1.179(6)
C46 C47 1.440(6)
C47 C52 1.390(6)
C47 C48 1.399(6)
C48 C49 1.412(6)
C48 C55 1.422(6)
C49 C50 1.372(6)
C50 O6 1.360(5)
C50 C51 1.408(5)
C51 O5 1.361(5)
C51 C52 1.380(6)
C53 O5 1.425(5)
C54 O6 1.432(5)
C55 C56 1.208(6)
C56 C57 1.365(6)
C57 C58 1.217(6)
C58 C59 1.416(6)
C59 C60 1.404(6)
C59 C64 1.410(6)
C60 C61 1.364(6)
C61 O8 1.368(5)
C61 C62 1.410(6)
C62 O7 1.358(5)
C62 C63 1.371(6)
C63 C64 1.405(6)
C64 C67 1.432(6)
C65 O8 1.432(5)
C66 O7 1.439(5)
C67 C68 1.197(6)
C69 C73 1.413(7)
C69 C70 1.427(7)
C70 C71 1.416(7)
C71 C72 1.429(7)
C72 C73 1.415(6)
C80 Cl1 1.726(7)
C80 Cl2 1.759(7)
C81 Cl4 1.742(5)
C81 Cl3 1.774(6)
C82 Cl5 1.612(6)
C82 Cl6 1.692(7)
